data_4000345
_journal_name_full 'Chemistry of Materials'
_journal_year 2003
_chemical_formula_sum 'C22 H45 Cl N2 O'
_chemical_formula_weight 389.05
_space_group_IT_number 2
_symmetry_cell_setting triclinic
_symmetry_space_group_name_Hall '-P 1'
_symmetry_space_group_name_H-M 'P -1'
_atom_sites_solution_hydrogens geom
_atom_sites_solution_primary direct
_atom_sites_solution_secondary difmap
_cell_angle_alpha 88.085(3)
_cell_angle_beta 89.908(3)
_cell_angle_gamma 71.268(3)
_cell_formula_units_Z 6
_cell_length_a 7.2902(15)
_cell_length_b 8.3757(17)
_cell_length_c 61.789(13)
_cell_measurement_temperature 153(2)
_cell_volume 3570.8(13)
_diffrn_ambient_temperature 150(2)
_diffrn_detector_area_resol_mean 8.192
_diffrn_measurement_device_type 'CCD area detector'
_diffrn_measurement_method 'omega rotation with narrow frames'
_diffrn_radiation_monochromator 'Silicon 111'
_diffrn_radiation_source 'daresbury SRS Station 9.8'
_diffrn_radiation_type Synchrotron
_diffrn_radiation_wavelength 0.68670
_diffrn_reflns_av_R_equivalents 0.0370
_diffrn_reflns_av_sigmaI/netI 0.0477
_diffrn_reflns_limit_h_max 8
_diffrn_reflns_limit_h_min -8
_diffrn_reflns_limit_k_max 9
_diffrn_reflns_limit_k_min -9
_diffrn_reflns_limit_l_max 69
_diffrn_reflns_limit_l_min -69
_diffrn_reflns_number 25771
_diffrn_reflns_theta_max 23.07
_diffrn_reflns_theta_min 2.48
_exptl_absorpt_coefficient_mu 0.173
_exptl_absorpt_correction_type multi-scan
_exptl_absorpt_process_details SADABS
_exptl_crystal_colour colourless
_exptl_crystal_density_diffrn 1.086
_exptl_crystal_density_meas ?
_exptl_crystal_density_method 'not measured'
_exptl_crystal_description plate
_exptl_crystal_F_000 1296
_exptl_crystal_size_max 0.30
_exptl_crystal_size_mid 0.10
_exptl_crystal_size_min 0.02
_refine_ls_extinction_coef ?
_refine_ls_extinction_method none
_refine_ls_goodness_of_fit_ref 1.033
_refine_ls_hydrogen_treatment mixed
_refine_ls_matrix_type full
_refine_ls_number_parameters 712
_refine_ls_number_reflns 10663
_refine_ls_number_restraints 39
_refine_ls_restrained_S_all 1.035
_refine_ls_R_factor_all 0.0800
_refine_ls_R_factor_gt 0.0612
_refine_ls_shift/su_max 0.001
_refine_ls_shift/su_mean 0.000
_refine_ls_structure_factor_coef Fsqd
_refine_ls_weighting_details 'calc w=1/[\s^2^(Fo^2^)+(0.0940P)^2^+1.7923P] where P=(Fo^2^+2Fc^2^)/3'
_refine_ls_weighting_scheme calc
_refine_ls_wR_factor_gt 0.1611
_refine_ls_wR_factor_ref 0.1745
_reflns_number_gt 8099
_reflns_number_total 10663
_reflns_threshold_expression >2sigma(I)
_cod_depositor_comments
;
The following automatic conversions were performed:

'_exptl_crystal_density_meas' value 'not_measured' was changed to '?'
- the value is perceived as not measured.

Automatic conversion script
Id: cif_fix_values 3008 2015-01-20 13:52:24Z robertas 
;
_cod_original_sg_symbol_H-M P-1
_cod_database_code 4000345
_exptl_absorpt_correction_ratio 0.8513

loop_
_symmetry_equiv_pos_as_xyz
'x, y, z'
'-x, -y, -z'

loop_
_atom_site_label
_atom_site_type_symbol
_atom_site_fract_x
_atom_site_fract_y
_atom_site_fract_z
_atom_site_U_iso_or_equiv
_atom_site_adp_type
_atom_site_occupancy
_atom_site_symmetry_multiplicity
_atom_site_calc_flag
_atom_site_refinement_flags
_atom_site_disorder_assembly
_atom_site_disorder_group
Cl1 Cl 0.59010(9) 0.47251(7) 0.419447(11) 0.03417(19) Uani 1 1 d . . .
Cl2 Cl 1.13613(10) 0.20367(8) 0.473169(11) 0.03556(19) Uani 1 1 d . . .
Cl3 Cl 0.1979(4) 0.5780(4) 0.02947(5) 0.0916(8) Uani 0.50 1 d P A 1
Cl3' Cl 0.1473(4) 0.6856(4) 0.03071(6) 0.0963(10) Uani 0.50 1 d P B 2
N1A N -0.3717(3) 1.0349(2) 0.46489(3) 0.0283(5) Uani 1 1 d D . .
C1A C -0.3301(4) 1.1126(3) 0.48431(4) 0.0385(7) Uani 1 1 d D . .
H1AA H -0.4399 1.2080 0.4876 0.058 Uiso 1 1 calc R . .
H1AB H -0.2193 1.1488 0.4818 0.058 Uiso 1 1 calc R . .
H1AC H -0.3036 1.0318 0.4962 0.058 Uiso 1 1 calc R . .
C2A C -0.4311(4) 1.1145(3) 0.44603(4) 0.0285(6) Uani 1 1 d . . .
H2AA H -0.4481 1.2276 0.4428 0.034 Uiso 1 1 calc R . .
N3A N -0.4625(3) 1.0064(2) 0.43238(3) 0.0280(5) Uani 1 1 d . . .
C4A C -0.4216(4) 0.8516(3) 0.44308(4) 0.0307(6) Uani 1 1 d . . .
H4AA H -0.4310 0.7531 0.4374 0.037 Uiso 1 1 calc R . .
C5A C -0.3655(4) 0.8698(3) 0.46329(4) 0.0317(6) Uani 1 1 d . . .
H5AA H -0.3291 0.7862 0.4742 0.038 Uiso 1 1 calc R . .
C6A C -0.5344(4) 1.0488(3) 0.41006(4) 0.0323(6) Uani 1 1 d . . .
H6AA H -0.5277 1.1593 0.4058 0.039 Uiso 1 1 calc R . .
H6AB H -0.6692 1.0541 0.4094 0.039 Uiso 1 1 calc R . .
C7A C -0.4193(4) 0.9212(3) 0.39421(4) 0.0296(6) Uani 1 1 d . . .
H7AA H -0.2843 0.9148 0.3951 0.035 Uiso 1 1 calc R . .
H7AB H -0.4272 0.8109 0.3984 0.035 Uiso 1 1 calc R . .
C8A C -0.4896(4) 0.9636(3) 0.37103(4) 0.0317(6) Uani 1 1 d . . .
H8AA H -0.4975 1.0791 0.3674 0.038 Uiso 1 1 calc R . .
H8AB H -0.6187 0.9550 0.3697 0.038 Uiso 1 1 calc R . .
C9A C -0.3553(4) 0.8461(3) 0.35511(4) 0.0298(6) Uani 1 1 d . . .
H9A1 H -0.2256 0.8519 0.3570 0.036 Uiso 1 1 calc R . .
H9A2 H -0.3507 0.7312 0.3587 0.036 Uiso 1 1 calc R . .
C10A C -0.4126(4) 0.8841(3) 0.33145(4) 0.0302(6) Uani 1 1 d . . .
H10A H -0.4288 1.0017 0.3280 0.036 Uiso 1 1 calc R . .
H10B H -0.5365 0.8671 0.3291 0.036 Uiso 1 1 calc R . .
C11A C -0.2639(4) 0.7740(3) 0.31611(4) 0.0292(6) Uani 1 1 d . . .
H11A H -0.1398 0.7896 0.3188 0.035 Uiso 1 1 calc R . .
H11B H -0.2495 0.6567 0.3195 0.035 Uiso 1 1 calc R . .
C12A C -0.3135(4) 0.8096(3) 0.29231(4) 0.0294(6) Uani 1 1 d . . .
H12A H -0.3307 0.9274 0.2889 0.035 Uiso 1 1 calc R . .
H12B H -0.4358 0.7910 0.2895 0.035 Uiso 1 1 calc R . .
C13A C -0.1603(4) 0.7008(3) 0.27741(4) 0.0284(6) Uani 1 1 d . . .
H13A H -0.0383 0.7199 0.2803 0.034 Uiso 1 1 calc R . .
H13B H -0.1427 0.5831 0.2810 0.034 Uiso 1 1 calc R . .
C14A C -0.2075(4) 0.7337(3) 0.25345(4) 0.0293(6) Uani 1 1 d . . .
H14A H -0.2248 0.8513 0.2499 0.035 Uiso 1 1 calc R . .
H14B H -0.3295 0.7146 0.2506 0.035 Uiso 1 1 calc R . .
C15A C -0.0535(4) 0.6242(3) 0.23878(4) 0.0289(6) Uani 1 1 d . . .
H15A H 0.0682 0.6437 0.2416 0.035 Uiso 1 1 calc R . .
H15B H -0.0359 0.5066 0.2424 0.035 Uiso 1 1 calc R . .
C16A C -0.1012(4) 0.6566(3) 0.21481(4) 0.0306(6) Uani 1 1 d . . .
H16A H -0.1186 0.7741 0.2112 0.037 Uiso 1 1 calc R . .
H16B H -0.2232 0.6374 0.2120 0.037 Uiso 1 1 calc R . .
C17A C 0.0531(4) 0.5464(3) 0.20001(4) 0.0301(6) Uani 1 1 d . . .
H17A H 0.1751 0.5655 0.2028 0.036 Uiso 1 1 calc R . .
H17B H 0.0704 0.4288 0.2036 0.036 Uiso 1 1 calc R . .
C18A C 0.0048(4) 0.5793(3) 0.17613(4) 0.0318(6) Uani 1 1 d . . .
H18A H -0.0130 0.6970 0.1725 0.038 Uiso 1 1 calc R . .
H18B H -0.1170 0.5599 0.1733 0.038 Uiso 1 1 calc R . .
C19A C 0.1586(4) 0.4701(3) 0.16129(4) 0.0314(6) Uani 1 1 d . . .
H19A H 0.2805 0.4893 0.1641 0.038 Uiso 1 1 calc R . .
H19B H 0.1762 0.3524 0.1648 0.038 Uiso 1 1 calc R . .
C20A C 0.1099(4) 0.5037(3) 0.13736(4) 0.0329(6) Uani 1 1 d . . .
H20A H 0.0906 0.6218 0.1339 0.039 Uiso 1 1 calc R . .
H20B H -0.0115 0.4834 0.1346 0.039 Uiso 1 1 calc R . .
C21A C 0.2630(4) 0.3970(3) 0.12237(4) 0.0344(6) Uani 1 1 d . . .
H21A H 0.3846 0.4167 0.1252 0.041 Uiso 1 1 calc R . .
H21B H 0.2816 0.2789 0.1258 0.041 Uiso 1 1 calc R . .
C22A C 0.2138(4) 0.4321(4) 0.09848(4) 0.0388(7) Uani 1 1 d . . .
H22A H 0.1944 0.5503 0.0951 0.047 Uiso 1 1 calc R . .
H22B H 0.0927 0.4116 0.0956 0.047 Uiso 1 1 calc R . .
C23A C 0.3691(5) 0.3250(4) 0.08358(5) 0.0524(8) Uani 1 1 d . . .
H23A H 0.3303 0.3548 0.0688 0.079 Uiso 1 1 calc R . .
H23B H 0.3853 0.2078 0.0864 0.079 Uiso 1 1 calc R . .
H23C H 0.4895 0.3450 0.0862 0.079 Uiso 1 1 calc R . .
N1C N -0.8506(3) 1.6657(3) 0.45675(3) 0.0322(5) Uani 1 1 d D . .
C1C C -0.7955(5) 1.6172(4) 0.47943(4) 0.0428(7) Uani 1 1 d D . .
H1CA H -0.7963 1.5042 0.4824 0.064 Uiso 1 1 calc R . .
H1CB H -0.8862 1.6929 0.4887 0.064 Uiso 1 1 calc R . .
H1CC H -0.6680 1.6228 0.4821 0.064 Uiso 1 1 calc R . .
C2C C -0.8651(4) 1.5612(3) 0.44162(4) 0.0298(6) Uani 1 1 d D . .
H2CA H -0.8450 1.4464 0.4438 0.036 Uiso 1 1 calc R . .
N3C N -0.9127(3) 1.6469(2) 0.42288(3) 0.0272(5) Uani 1 1 d D . .
C4C C -0.9272(4) 1.8130(3) 0.42630(4) 0.0318(6) Uani 1 1 d D . .
H4CA H -0.9578 1.9008 0.4159 0.038 Uiso 1 1 calc R . .
C5C C -0.8889(4) 1.8241(3) 0.44733(4) 0.0316(6) Uani 1 1 d D . .
H5CA H -0.8884 1.9209 0.4542 0.038 Uiso 1 1 calc R . .
C6C C -0.9340(4) 1.5710(3) 0.40234(4) 0.0304(6) Uani 1 1 d D . .
H6CA H -1.0707 1.6010 0.3988 0.037 Uiso 1 1 calc R . .
H6CB H -0.8829 1.4492 0.4042 0.037 Uiso 1 1 calc R . .
C7C C -0.8313(4) 1.6269(3) 0.38376(4) 0.0302(6) Uani 1 1 d . . .
H7CA H -0.7001 1.6161 0.3882 0.036 Uiso 1 1 calc R . .
H7CB H -0.8980 1.7446 0.3800 0.036 Uiso 1 1 calc R . .
C8C C -0.8253(4) 1.5213(3) 0.36407(4) 0.0323(6) Uani 1 1 d . . .
H8CA H -0.7584 1.4040 0.3681 0.039 Uiso 1 1 calc R . .
H8CB H -0.9570 1.5307 0.3601 0.039 Uiso 1 1 calc R . .
C9C C -0.7271(4) 1.5695(3) 0.34447(4) 0.0324(6) Uani 1 1 d . . .
H9CA H -0.5957 1.5615 0.3484 0.039 Uiso 1 1 calc R . .
H9CB H -0.7953 1.6860 0.3402 0.039 Uiso 1 1 calc R . .
C10C C -0.7214(4) 1.4588(3) 0.32527(4) 0.0315(6) Uani 1 1 d . . .
H10C H -0.6558 1.3422 0.3298 0.038 Uiso 1 1 calc R . .
H10D H -0.8533 1.4682 0.3213 0.038 Uiso 1 1 calc R . .
C11C C -0.6216(4) 1.5004(3) 0.30538(4) 0.0325(6) Uani 1 1 d . . .
H11C H -0.4898 1.4917 0.3092 0.039 Uiso 1 1 calc R . .
H11D H -0.6880 1.6162 0.3007 0.039 Uiso 1 1 calc R . .
C12C C -0.6169(4) 1.3858(3) 0.28663(4) 0.0318(6) Uani 1 1 d . . .
H12C H -0.5518 1.2699 0.2915 0.038 Uiso 1 1 calc R . .
H12D H -0.7490 1.3951 0.2828 0.038 Uiso 1 1 calc R . .
C13C C -0.5163(4) 1.4241(3) 0.26654(4) 0.0324(6) Uani 1 1 d . . .
H13C H -0.3843 1.4152 0.2704 0.039 Uiso 1 1 calc R . .
H13D H -0.5818 1.5397 0.2616 0.039 Uiso 1 1 calc R . .
C14C C -0.5120(4) 1.3081(3) 0.24799(4) 0.0322(6) Uani 1 1 d . . .
H14C H -0.4468 1.1926 0.2529 0.039 Uiso 1 1 calc R . .
H14D H -0.6440 1.3173 0.2441 0.039 Uiso 1 1 calc R . .
C15C C -0.4109(4) 1.3460(3) 0.22792(4) 0.0328(6) Uani 1 1 d . . .
H15C H -0.2789 1.3367 0.2318 0.039 Uiso 1 1 calc R . .
H15D H -0.4760 1.4616 0.2230 0.039 Uiso 1 1 calc R . .
C16C C -0.4067(4) 1.2299(3) 0.20930(4) 0.0329(6) Uani 1 1 d . . .
H16C H -0.3411 1.1143 0.2142 0.039 Uiso 1 1 calc R . .
H16D H -0.5388 1.2388 0.2055 0.039 Uiso 1 1 calc R . .
C17C C -0.3069(4) 1.2684(3) 0.18928(4) 0.0331(6) Uani 1 1 d . . .
H17C H -0.1749 1.2596 0.1931 0.040 Uiso 1 1 calc R . .
H17D H -0.3726 1.3840 0.1844 0.040 Uiso 1 1 calc R . .
C18C C -0.3022(4) 1.1529(3) 0.17068(4) 0.0343(6) Uani 1 1 d . . .
H18C H -0.4341 1.1617 0.1668 0.041 Uiso 1 1 calc R . .
H18D H -0.2365 1.0372 0.1755 0.041 Uiso 1 1 calc R . .
C19C C -0.2013(4) 1.1924(3) 0.15062(4) 0.0350(6) Uani 1 1 d . . .
H19C H -0.0694 1.1837 0.1545 0.042 Uiso 1 1 calc R . .
H19D H -0.2670 1.3081 0.1458 0.042 Uiso 1 1 calc R . .
C20C C -0.1961(4) 1.0770(3) 0.13193(5) 0.0365(6) Uani 1 1 d . . .
H20C H -0.1298 0.9613 0.1367 0.044 Uiso 1 1 calc R . .
H20D H -0.3278 1.0854 0.1280 0.044 Uiso 1 1 calc R . .
C21C C -0.0957(4) 1.1179(4) 0.11199(5) 0.0396(7) Uani 1 1 d . . .
H21C H -0.1634 1.2332 0.1071 0.047 Uiso 1 1 calc R . .
H21D H 0.0351 1.1116 0.1160 0.047 Uiso 1 1 calc R . .
C22C C -0.0861(5) 1.0026(4) 0.09333(5) 0.0487(8) Uani 1 1 d . . .
H22C H -0.2167 1.0098 0.0891 0.058 Uiso 1 1 calc R . .
H22D H -0.0191 0.8871 0.0982 0.058 Uiso 1 1 calc R . .
C23C C 0.0170(6) 1.0457(5) 0.07372(6) 0.0680(10) Uani 1 1 d . . .
H23D H 0.0300 0.9626 0.0630 0.102 Uiso 1 1 calc R . .
H23E H 0.1431 1.0470 0.0780 0.102 Uiso 1 1 calc R . .
H23F H -0.0570 1.1548 0.0678 0.102 Uiso 1 1 calc R . .
C1B C -0.5998(12) 0.7456(9) 0.97561(13) 0.071(2) Uiso 0.50 1 d PD C 1
H1B1 H -0.4827 0.6518 0.9746 0.106 Uiso 0.50 1 calc PR C 1
H1B2 H -0.6892 0.7395 0.9645 0.106 Uiso 0.50 1 calc PR C 1
H1B3 H -0.6566 0.7421 0.9896 0.106 Uiso 0.50 1 calc PR C 1
N1B N -0.5568(11) 0.8981(6) 0.97280(8) 0.0356(12) Uiso 0.50 1 d PD C 1
C2B C -0.6763(10) 1.0536(8) 0.96787(10) 0.0432(16) Uiso 0.50 1 d PD C 1
H2B H -0.8094 1.0824 0.9658 0.052 Uiso 0.50 1 calc PR C 1
N3B N -0.5759(11) 1.1601(7) 0.96646(12) 0.043(2) Uiso 0.50 1 d PD C 1
C4B C -0.3871(11) 1.0759(9) 0.96964(12) 0.0525(18) Uiso 0.50 1 d PD C 1
H4B H -0.2868 1.1220 0.9693 0.063 Uiso 0.50 1 calc PR C 1
C5B C -0.3695(11) 0.9145(9) 0.97342(11) 0.0530(17) Uiso 0.50 1 d PD C 1
H5B H -0.2541 0.8273 0.9760 0.064 Uiso 0.50 1 calc PR C 1
C1B' C -0.772(2) 0.8098(18) 0.9800(3) 0.166(6) Uiso 0.50 1 d PD C 2
H1B4 H -0.6951 0.7241 0.9900 0.249 Uiso 0.50 1 calc PR C 2
H1B5 H -0.7937 0.7585 0.9670 0.249 Uiso 0.50 1 calc PR C 2
H1B6 H -0.8938 0.8679 0.9864 0.249 Uiso 0.50 1 calc PR C 2
N1B' N -0.6694(14) 0.9294(10) 0.97469(13) 0.089(2) Uiso 0.50 1 d PD C 2
C2B' C -0.7624(14) 1.0969(11) 0.97107(14) 0.074(2) Uiso 0.50 1 d PD C 2
H2B' H -0.8949 1.1536 0.9711 0.089 Uiso 0.50 1 calc PR C 2
N3B' N -0.6215(12) 1.1602(8) 0.96748(14) 0.054(3) Uiso 0.50 1 d PD C 2
C4B' C -0.4421(13) 1.0329(11) 0.96997(15) 0.073(3) Uiso 0.50 1 d PD C 2
H4B' H -0.3217 1.0485 0.9690 0.087 Uiso 0.50 1 calc PR C 2
C5B' C -0.4710(17) 0.8908(11) 0.97378(15) 0.076(3) Uiso 0.50 1 d PD C 2
H5B' H -0.3781 0.7849 0.9755 0.091 Uiso 0.50 1 calc PR C 2
C6B C -0.6530(5) 1.3378(4) 0.96089(5) 0.0566(9) Uani 1 1 d D . .
H6BA H -0.5560 1.3908 0.9639 0.068 Uiso 1 1 calc R C 1
H6BB H -0.7645 1.3889 0.9698 0.068 Uiso 1 1 calc R C 1
C7B C -0.7129(5) 1.3703(4) 0.93721(5) 0.0496(8) Uani 1 1 d . C .
H7BA H -0.7467 1.4903 0.9338 0.059 Uiso 1 1 calc R . .
H7BB H -0.8275 1.3380 0.9349 0.059 Uiso 1 1 calc R . .
C8B C -0.5556(4) 1.2749(4) 0.92178(5) 0.0424(7) Uani 1 1 d . . .
H8BA H -0.4387 1.3024 0.9247 0.051 Uiso 1 1 calc R C .
H8BB H -0.5269 1.1548 0.9247 0.051 Uiso 1 1 calc R . .
C9B C -0.6088(4) 1.3132(4) 0.89805(4) 0.0393(7) Uani 1 1 d . C .
H9BA H -0.6282 1.4316 0.8948 0.047 Uiso 1 1 calc R . .
H9BB H -0.7303 1.2929 0.8953 0.047 Uiso 1 1 calc R . .
C10B C -0.4558(4) 1.2078(4) 0.88307(4) 0.0366(6) Uani 1 1 d . . .
H10E H -0.4357 1.0895 0.8865 0.044 Uiso 1 1 calc R C .
H10F H -0.3348 1.2288 0.8859 0.044 Uiso 1 1 calc R . .
C11B C -0.5053(4) 1.2420(3) 0.85915(4) 0.0348(6) Uani 1 1 d . C .
H11E H -0.5225 1.3596 0.8556 0.042 Uiso 1 1 calc R . .
H11F H -0.6274 1.2230 0.8563 0.042 Uiso 1 1 calc R . .
C12B C -0.3515(4) 1.1321(3) 0.84444(4) 0.0337(6) Uani 1 1 d . . .
H12E H -0.2292 1.1505 0.8474 0.040 Uiso 1 1 calc R C .
H12F H -0.3349 1.0146 0.8480 0.040 Uiso 1 1 calc R . .
C13B C -0.3980(4) 1.1654(3) 0.82049(4) 0.0313(6) Uani 1 1 d . C .
H13E H -0.4128 1.2825 0.8169 0.038 Uiso 1 1 calc R . .
H13F H -0.5210 1.1484 0.8176 0.038 Uiso 1 1 calc R . .
C14B C -0.2453(4) 1.0539(3) 0.80583(4) 0.0323(6) Uani 1 1 d . . .
H14E H -0.1221 1.0704 0.8088 0.039 Uiso 1 1 calc R C .
H14F H -0.2310 0.9368 0.8094 0.039 Uiso 1 1 calc R . .
C15B C -0.2914(4) 1.0880(3) 0.78187(4) 0.0304(6) Uani 1 1 d . C .
H15E H -0.4148 1.0719 0.7789 0.037 Uiso 1 1 calc R . .
H15F H -0.3053 1.2050 0.7783 0.037 Uiso 1 1 calc R . .
C16B C -0.1398(4) 0.9768(3) 0.76725(4) 0.0315(6) Uani 1 1 d . . .
H16E H -0.1256 0.8598 0.7708 0.038 Uiso 1 1 calc R C .
H16F H -0.0165 0.9933 0.7701 0.038 Uiso 1 1 calc R . .
C17B C -0.1868(4) 1.0107(3) 0.74324(4) 0.0316(6) Uani 1 1 d . C .
H17E H -0.3101 0.9942 0.7404 0.038 Uiso 1 1 calc R . .
H17F H -0.2012 1.1278 0.7397 0.038 Uiso 1 1 calc R . .
C18B C -0.0352(4) 0.8995(3) 0.72856(4) 0.0312(6) Uani 1 1 d . . .
H18E H 0.0883 0.9158 0.7315 0.037 Uiso 1 1 calc R C .
H18F H -0.0211 0.7824 0.7321 0.037 Uiso 1 1 calc R . .
C19B C -0.0826(4) 0.9345(3) 0.70466(4) 0.0310(6) Uani 1 1 d . C .
H19E H -0.0957 1.0514 0.7012 0.037 Uiso 1 1 calc R . .
H19F H -0.2067 0.9193 0.7018 0.037 Uiso 1 1 calc R . .
C20B C 0.0678(4) 0.8227(3) 0.68982(4) 0.0314(6) Uani 1 1 d . . .
H20E H 0.1922 0.8367 0.6928 0.038 Uiso 1 1 calc R C .
H20F H 0.0796 0.7058 0.6932 0.038 Uiso 1 1 calc R . .
C21B C 0.0220(4) 0.8589(3) 0.66588(4) 0.0319(6) Uani 1 1 d . C .
H21E H -0.1023 0.8447 0.6629 0.038 Uiso 1 1 calc R . .
H21F H 0.0100 0.9758 0.6625 0.038 Uiso 1 1 calc R . .
C22B C 0.1718(4) 0.7478(3) 0.65108(4) 0.0366(6) Uani 1 1 d . . .
H22E H 0.2968 0.7603 0.6542 0.044 Uiso 1 1 calc R C .
H22F H 0.1821 0.6309 0.6542 0.044 Uiso 1 1 calc R . .
C23B C 0.1248(5) 0.7885(4) 0.62726(5) 0.0468(8) Uani 1 1 d . C .
H23G H 0.2246 0.7145 0.6187 0.070 Uiso 1 1 calc R . .
H23H H 0.1171 0.9033 0.6240 0.070 Uiso 1 1 calc R . .
H23I H 0.0029 0.7735 0.6240 0.070 Uiso 1 1 calc R . .
O1W O 1.0112(3) 0.2039(2) 0.42424(3) 0.0402(5) Uani 1 1 d . . .
O2W O 0.7178(3) 0.4852(2) 0.46902(3) 0.0490(5) Uani 1 1 d . . .
O3W O -0.9940(15) 0.6904(13) 0.98125(17) 0.161(4) Uiso 0.50 1 d P D 1
O3W' O -1.0387(14) 0.5995(12) 0.99099(16) 0.149(3) Uiso 0.50 1 d P E 2

loop_
_atom_site_aniso_label
_atom_site_aniso_U_11
_atom_site_aniso_U_22
_atom_site_aniso_U_33
_atom_site_aniso_U_23
_atom_site_aniso_U_13
_atom_site_aniso_U_12
Cl1 0.0373(4) 0.0236(3) 0.0400(4) -0.0001(3) -0.0026(3) -0.0077(3)
Cl2 0.0403(4) 0.0287(4) 0.0373(4) 0.0009(3) -0.0024(3) -0.0107(3)
Cl3 0.090(2) 0.100(2) 0.1012(19) 0.0177(18) -0.0206(15) -0.0549(18)
Cl3' 0.0548(14) 0.0856(18) 0.151(3) -0.045(2) -0.0019(13) -0.0227(14)
N1A 0.0324(12) 0.0257(11) 0.0287(12) -0.0003(9) 0.0020(9) -0.0123(9)
C1A 0.0531(18) 0.0339(15) 0.0334(15) -0.0011(12) -0.0039(13) -0.0208(13)
C2A 0.0308(14) 0.0226(13) 0.0322(15) 0.0007(11) 0.0023(11) -0.0090(11)
N3A 0.0325(12) 0.0225(11) 0.0283(12) -0.0016(9) 0.0028(9) -0.0081(9)
C4A 0.0372(15) 0.0216(13) 0.0352(15) -0.0014(11) 0.0054(12) -0.0121(11)
C5A 0.0375(15) 0.0232(13) 0.0351(16) 0.0045(11) 0.0044(12) -0.0114(11)
C6A 0.0329(15) 0.0311(14) 0.0305(15) -0.0001(11) 0.0003(11) -0.0068(12)
C7A 0.0306(14) 0.0269(14) 0.0303(14) -0.0008(11) 0.0010(11) -0.0081(11)
C8A 0.0314(14) 0.0317(14) 0.0313(15) -0.0011(11) 0.0007(11) -0.0091(12)
C9A 0.0295(14) 0.0260(14) 0.0327(15) -0.0009(11) -0.0032(11) -0.0075(11)
C10A 0.0311(14) 0.0280(14) 0.0302(14) 0.0009(11) -0.0018(11) -0.0080(11)
C11A 0.0296(14) 0.0277(14) 0.0300(14) -0.0002(11) -0.0030(11) -0.0089(11)
C12A 0.0301(14) 0.0249(13) 0.0322(15) 0.0005(11) -0.0011(11) -0.0077(11)
C13A 0.0300(14) 0.0254(13) 0.0298(14) 0.0000(11) -0.0033(11) -0.0092(11)
C14A 0.0309(14) 0.0267(14) 0.0314(15) -0.0007(11) -0.0017(11) -0.0108(11)
C15A 0.0293(14) 0.0281(14) 0.0292(14) -0.0013(11) -0.0037(11) -0.0091(11)
C16A 0.0312(14) 0.0273(14) 0.0334(15) -0.0006(11) -0.0017(11) -0.0095(11)
C17A 0.0304(14) 0.0274(14) 0.0322(15) -0.0007(11) -0.0022(11) -0.0088(11)
C18A 0.0334(15) 0.0291(14) 0.0335(15) -0.0005(11) -0.0016(12) -0.0111(12)
C19A 0.0308(14) 0.0288(14) 0.0349(15) -0.0013(11) -0.0015(11) -0.0101(11)
C20A 0.0343(15) 0.0304(14) 0.0330(15) 0.0004(11) -0.0016(12) -0.0095(12)
C21A 0.0347(15) 0.0328(15) 0.0367(16) -0.0044(12) -0.0004(12) -0.0118(12)
C22A 0.0439(17) 0.0368(16) 0.0360(16) -0.0043(12) 0.0001(13) -0.0132(13)
C23A 0.061(2) 0.058(2) 0.0395(18) -0.0127(15) 0.0095(15) -0.0201(17)
N1C 0.0371(13) 0.0278(12) 0.0342(13) -0.0061(10) 0.0039(10) -0.0135(10)
C1C 0.063(2) 0.0374(16) 0.0313(16) -0.0043(12) -0.0013(14) -0.0203(15)
C2C 0.0346(15) 0.0219(13) 0.0347(15) -0.0048(11) 0.0044(11) -0.0112(11)
N3C 0.0301(12) 0.0209(11) 0.0315(12) -0.0039(9) 0.0015(9) -0.0094(9)
C4C 0.0313(14) 0.0203(13) 0.0454(17) -0.0009(11) 0.0004(12) -0.0104(11)
C5C 0.0349(15) 0.0231(13) 0.0403(16) -0.0065(11) 0.0017(12) -0.0136(11)
C6C 0.0349(15) 0.0241(13) 0.0341(15) -0.0049(11) -0.0031(11) -0.0117(11)
C7C 0.0304(14) 0.0249(13) 0.0365(15) 0.0004(11) -0.0050(11) -0.0105(11)
C8C 0.0325(15) 0.0261(14) 0.0391(16) -0.0016(11) -0.0017(12) -0.0103(11)
C9C 0.0302(14) 0.0272(14) 0.0409(16) -0.0018(11) -0.0037(12) -0.0108(11)
C10C 0.0295(14) 0.0252(14) 0.0402(16) -0.0011(11) -0.0029(12) -0.0094(11)
C11C 0.0316(15) 0.0253(14) 0.0408(16) 0.0009(11) -0.0039(12) -0.0100(11)
C12C 0.0296(14) 0.0269(14) 0.0406(16) -0.0014(11) -0.0021(12) -0.0114(11)
C13C 0.0304(14) 0.0266(14) 0.0407(16) -0.0002(11) -0.0058(12) -0.0098(11)
C14C 0.0296(14) 0.0270(14) 0.0401(16) -0.0009(11) -0.0032(12) -0.0095(11)
C15C 0.0308(15) 0.0267(14) 0.0418(16) -0.0002(12) -0.0051(12) -0.0103(11)
C16C 0.0301(14) 0.0254(14) 0.0429(16) -0.0009(11) -0.0043(12) -0.0086(11)
C17C 0.0317(15) 0.0269(14) 0.0416(16) -0.0014(12) -0.0033(12) -0.0108(12)
C18C 0.0318(15) 0.0286(14) 0.0433(17) -0.0025(12) -0.0033(12) -0.0108(12)
C19C 0.0329(15) 0.0298(14) 0.0437(17) -0.0029(12) -0.0031(12) -0.0118(12)
C20C 0.0325(15) 0.0308(15) 0.0465(17) -0.0036(12) -0.0033(12) -0.0105(12)
C21C 0.0361(16) 0.0361(16) 0.0471(18) -0.0046(13) -0.0052(13) -0.0120(13)
C22C 0.0414(18) 0.0538(19) 0.0502(19) -0.0162(15) -0.0013(14) -0.0128(15)
C23C 0.071(2) 0.087(3) 0.047(2) -0.0194(19) 0.0040(18) -0.024(2)
C6B 0.067(2) 0.063(2) 0.047(2) -0.0178(16) 0.0135(17) -0.0301(18)
C7B 0.0544(19) 0.0485(19) 0.0446(18) -0.0043(14) 0.0122(15) -0.0146(15)
C8B 0.0426(17) 0.0445(17) 0.0425(17) -0.0050(13) 0.0033(13) -0.0171(14)
C9B 0.0407(17) 0.0345(16) 0.0424(17) -0.0009(12) 0.0035(13) -0.0116(13)
C10B 0.0358(16) 0.0365(16) 0.0386(16) -0.0016(12) -0.0016(12) -0.0131(13)
C11B 0.0337(15) 0.0331(15) 0.0378(16) 0.0023(12) -0.0005(12) -0.0112(12)
C12B 0.0323(15) 0.0337(15) 0.0364(16) -0.0005(12) -0.0046(12) -0.0123(12)
C13B 0.0309(14) 0.0275(14) 0.0356(15) 0.0021(11) -0.0027(11) -0.0097(11)
C14B 0.0315(15) 0.0289(14) 0.0362(15) 0.0007(11) -0.0050(12) -0.0095(12)
C15B 0.0309(14) 0.0253(14) 0.0351(15) 0.0014(11) -0.0031(11) -0.0092(11)
C16B 0.0309(14) 0.0279(14) 0.0358(15) 0.0002(11) -0.0063(12) -0.0099(11)
C17B 0.0334(15) 0.0261(14) 0.0353(15) 0.0021(11) -0.0036(12) -0.0098(11)
C18B 0.0331(15) 0.0257(14) 0.0342(15) -0.0003(11) -0.0054(12) -0.0089(11)
C19B 0.0313(14) 0.0254(13) 0.0361(15) 0.0010(11) -0.0029(11) -0.0088(11)
C20B 0.0314(14) 0.0266(14) 0.0361(15) -0.0019(11) -0.0039(11) -0.0090(11)
C21B 0.0361(15) 0.0264(14) 0.0350(15) 0.0006(11) -0.0035(12) -0.0124(12)
C22B 0.0418(16) 0.0330(15) 0.0370(16) -0.0053(12) 0.0006(12) -0.0145(13)
C23B 0.060(2) 0.0494(19) 0.0369(17) -0.0077(14) 0.0029(14) -0.0245(16)
O1W 0.0432(11) 0.0317(10) 0.0399(11) 0.0010(8) 0.0040(9) -0.0044(9)
O2W 0.0650(14) 0.0296(11) 0.0471(12) 0.0018(9) 0.0028(10) -0.0082(10)
